data_7210402
loop_
_publ_author_name
'Khullar, Sadhika'
'Mandal, Sanjay K.'

_publ_section_title
;
 Structural diversity of the encapsulated water clusters in the 3D
 supramolecular assemblies: a cyclic quasi-planar hexamer of water
 constructed through strong hydrogen bonding interactions
;
_journal_issue 34
_journal_name_full CrystEngComm
_journal_page_first 6652
_journal_paper_doi 10.1039/c3ce40882e
_journal_volume 15
_journal_year 2013
_chemical_formula_moiety 'C44 H44 Mn2 N8 O8, 6 (H2 O)'
_chemical_formula_sum 'C44 H56 Mn2 N8 O14'
_chemical_formula_weight 1030.85
_chemical_name_common '[Mn2(tpa)2(succinate)2].6H2O'
_space_group_crystal_system monoclinic
_space_group_IT_number 15
_space_group_name_Hall '-C 2yc'
_space_group_name_H-M_alt 'C 1 2/c 1'
_symmetry_space_group_name_Hall '-C 2yc'
_symmetry_space_group_name_H-M 'C 1 2/c 1'
_atom_sites_solution_hydrogens geom
_atom_sites_solution_primary direct
_atom_sites_solution_secondary difmap
_cell_angle_alpha 90
_cell_angle_beta 101.871(3)
_cell_angle_gamma 90
_cell_formula_units_Z 4
_cell_length_a 19.7966(15)
_cell_length_b 13.7795(11)
_cell_length_c 17.1799(13)
_cell_measurement_reflns_used 9845
_cell_measurement_temperature 100.(2)
_cell_measurement_theta_max 25.1322
_cell_measurement_theta_min 2.8485
_cell_volume 4586.2(6)
_computing_cell_refinement 'SAINT V7.68A (Bruker AXS, 2009)'
_computing_data_collection 'APEX2 V2011.4-1 (Bruker AXS)'
_computing_data_reduction 'SAINT V7.68A (Bruker AXS, 2009)'
_computing_molecular_graphics 'SHELXTL (Bruker AXS)'
_computing_publication_material 'SHELXTL (Bruker AXS)'
_computing_structure_refinement 'SHELXL-97 (Sheldrick, 2008)'
_computing_structure_solution 'SHELXS-97 (Sheldrick, 2008)'
_diffrn_ambient_temperature 100.(2)
_diffrn_detector_area_resol_mean 8.3333
_diffrn_measured_fraction_theta_full 0.995
_diffrn_measured_fraction_theta_max 0.995
_diffrn_measurement_device_type 'Bruker Kappa APEX II'
_diffrn_measurement_method 'phi and Omega scans'
_diffrn_radiation_monochromator graphite
_diffrn_radiation_type 'Mo K\a'
_diffrn_radiation_wavelength 0.71073
_diffrn_reflns_av_R_equivalents 0.0165
_diffrn_reflns_av_sigmaI/netI 0.0100
_diffrn_reflns_limit_h_max 23
_diffrn_reflns_limit_h_min -23
_diffrn_reflns_limit_k_max 16
_diffrn_reflns_limit_k_min -16
_diffrn_reflns_limit_l_max 20
_diffrn_reflns_limit_l_min -20
_diffrn_reflns_number 26788
_diffrn_reflns_theta_full 25.14
_diffrn_reflns_theta_max 25.14
_diffrn_reflns_theta_min 2.06
_diffrn_source 'sealed tube'
_diffrn_source_type 'fine focus'
_exptl_absorpt_coefficient_mu 0.627
_exptl_absorpt_correction_T_max 0.7452
_exptl_absorpt_correction_T_min 0.6899
_exptl_absorpt_correction_type multi-scan
_exptl_absorpt_process_details 'SADABS V2008/1 (Bruker AXS)'
_exptl_crystal_colour colourless
_exptl_crystal_density_diffrn 1.493
_exptl_crystal_density_method 'not measured'
_exptl_crystal_description 'block shaped'
_exptl_crystal_F_000 2152
_exptl_crystal_size_max 0.250
_exptl_crystal_size_mid 0.180
_exptl_crystal_size_min 0.160
_refine_diff_density_max 1.503
_refine_diff_density_min -0.955
_refine_ls_extinction_method none
_refine_ls_goodness_of_fit_ref 0.919
_refine_ls_hydrogen_treatment mixed
_refine_ls_matrix_type full
_refine_ls_number_parameters 318
_refine_ls_number_reflns 4094
_refine_ls_number_restraints 0
_refine_ls_restrained_S_all 0.919
_refine_ls_R_factor_all 0.0470
_refine_ls_R_factor_gt 0.0462
_refine_ls_shift/su_max 0.021
_refine_ls_shift/su_mean 0.000
_refine_ls_structure_factor_coef Fsqd
_refine_ls_weighting_details 'calc w=1/[\s^2^(Fo^2^)+(0.0576P)^2^+26.5215P] where P=(Fo^2^+2Fc^2^)/3'
_refine_ls_weighting_scheme calc
_refine_ls_wR_factor_gt 0.1167
_refine_ls_wR_factor_ref 0.1174
_reflns_number_gt 3995
_reflns_number_total 4094
_reflns_threshold_expression >2sigma(I)
_cod_data_source_file c3ce40882e.txt
_cod_data_source_block 3
_cod_database_code 7210402

loop_
_space_group_symop_operation_xyz
'x, y, z'
'-x, y, -z+1/2'
'x+1/2, y+1/2, z'
'-x+1/2, y+1/2, -z+1/2'
'-x, -y, -z'
'x, -y, z-1/2'
'-x+1/2, -y+1/2, -z'
'x+1/2, -y+1/2, z-1/2'

loop_
_atom_site_type_symbol
_atom_site_label
_atom_site_fract_x
_atom_site_fract_y
_atom_site_fract_z
_atom_site_U_iso_or_equiv
_atom_site_adp_type
_atom_site_calc_flag
_atom_site_refinement_flags
_atom_site_occupancy
Mn Mn1 0.237364(19) 0.03823(3) 0.86012(2) 0.01877(14) Uani d . 1
N N1 0.29568(12) 0.01755(17) 0.76159(12) 0.0226(5) Uani d . 1
N N2 0.16939(11) -0.07540(15) 0.77293(13) 0.0196(5) Uani d . 1
N N3 0.14968(11) 0.12300(15) 0.77146(12) 0.0211(5) Uani d . 1
N N4 0.27810(11) -0.11624(16) 0.90074(12) 0.0196(4) Uani d . 1
O O1 0.27716(13) 0.1904(2) 0.88498(14) 0.0519(7) Uani d . 1
O O2 0.16687(9) 0.02232(14) 0.93632(11) 0.0244(4) Uani d . 1
O O3 0.08937(10) 0.04692(14) 1.00975(13) 0.0292(5) Uani d . 1
O O4 0.35051(18) 0.08511(18) 0.94996(14) 0.0617(9) Uani d . 1
O O5 0.01028(9) 0.27493(15) 0.17036(13) 0.0362(5) Uani d G 1
H H5A -0.0024 0.2213 0.1448 0.054 Uiso d G 1
H H5B 0.0035 0.3235 0.1373 0.054 Uiso d G 1
O O7 0.47967(9) 0.61274(14) 0.07167(12) 0.0257(4) Uani d G 1
C C1 0.35752(15) 0.0578(2) 0.76048(16) 0.0285(6) Uani d . 1
H H1 0.3769 0.1008 0.8024 0.034 Uiso calc R 1
C C2 0.39401(16) 0.0400(2) 0.70196(17) 0.0305(7) Uani d . 1
H H2 0.4377 0.0694 0.7038 0.037 Uiso calc R 1
C C3 0.36556(15) -0.0218(2) 0.64019(17) 0.0281(6) Uani d . 1
H H3 0.3892 -0.0354 0.5986 0.034 Uiso calc R 1
C C4 0.30215(15) -0.06311(19) 0.64062(16) 0.0249(6) Uani d . 1
H H4 0.2815 -0.1054 0.5988 0.03 Uiso calc R 1
C C5 0.26838(14) -0.04291(18) 0.70229(15) 0.0207(5) Uani d . 1
C C6 0.19832(13) -0.08741(19) 0.70055(15) 0.0222(5) Uani d . 1
H H6A 0.1653 -0.0591 0.6551 0.027 Uiso calc R 1
H H6B 0.2014 -0.1578 0.69 0.027 Uiso calc R 1
O O6 1.01428(19) 0.4412(2) 0.06785(19) 0.0719(9) Uani d G 1
C C7 0.33724(13) -0.1361(2) 0.95273(15) 0.0225(5) Uani d . 1
H H7 0.3664 -0.0837 0.9742 0.027 Uiso calc R 1
C C8 0.35743(14) -0.2296(2) 0.97626(16) 0.0265(6) Uani d . 1
H H8 0.3993 -0.2407 1.0136 0.032 Uiso calc R 1
C C9 0.31600(15) -0.3064(2) 0.94478(16) 0.0264(6) Uani d . 1
H H9 0.3286 -0.3712 0.9602 0.032 Uiso calc R 1
C C10 0.25569(14) -0.2870(2) 0.89027(16) 0.0239(6) Uani d . 1
H H10 0.2265 -0.3385 0.8669 0.029 Uiso calc R 1
C C11 0.23820(13) -0.19103(19) 0.87000(15) 0.0200(5) Uani d . 1
C C12 0.16914(14) -0.16676(19) 0.81771(17) 0.0260(6) Uani d . 1
H H12A 0.1552 -0.2205 0.7795 0.031 Uiso calc R 1
H H12B 0.1342 -0.1618 0.8513 0.031 Uiso calc R 1
C C13 0.09845(13) -0.03642(18) 0.75149(16) 0.0211(5) Uani d . 1
H H13A 0.0754 -0.0446 0.797 0.025 Uiso calc R 1
H H13B 0.0719 -0.0737 0.706 0.025 Uiso calc R 1
C C14 0.09833(13) 0.06926(19) 0.72951(15) 0.0195(5) Uani d . 1
C C15 0.04547(14) 0.1094(2) 0.67270(16) 0.0245(6) Uani d . 1
H H15 0.0111 0.0691 0.6419 0.029 Uiso calc R 1
C C16 0.04375(16) 0.2089(2) 0.66182(17) 0.0291(6) Uani d . 1
H H16 0.0076 0.2381 0.6242 0.035 Uiso calc R 1
C C17 0.09539(16) 0.2652(2) 0.70643(17) 0.0291(6) Uani d . 1
H H17 0.0948 0.3338 0.701 0.035 Uiso calc R 1
C C18 0.14773(15) 0.21944(19) 0.75904(16) 0.0255(6) Uani d . 1
H H18 0.1842 0.258 0.788 0.031 Uiso calc R 1
C C19 0.13502(13) 0.07720(19) 0.97539(14) 0.0201(5) Uani d . 1
C C20 0.15549(14) 0.1836(2) 0.98138(16) 0.0242(6) Uani d . 1
H H20A 0.1468 0.2111 0.927 0.029 Uiso calc R 1
H H20B 0.2058 0.1876 1.0029 0.029 Uiso calc R 1
C C21 0.38097(14) 0.2526(2) 0.96749(15) 0.0247(6) Uani d . 1
H H21A 0.424 0.2261 1.0003 0.03 Uiso calc R 1
H H21B 0.3933 0.2917 0.9242 0.03 Uiso calc R 1
C C22 0.3333(2) 0.1694(2) 0.93222(18) 0.0415(9) Uani d . 1
H H7A 0.450(2) 0.574(3) 0.050(3) 0.063(13) Uiso d . 1
H H7B 0.513(2) 0.600(3) 0.051(2) 0.047(11) Uiso d . 1

loop_
_atom_site_aniso_label
_atom_site_aniso_U_11
_atom_site_aniso_U_22
_atom_site_aniso_U_33
_atom_site_aniso_U_12
_atom_site_aniso_U_13
_atom_site_aniso_U_23
Mn1 0.0185(2) 0.0221(2) 0.0147(2) -0.00491(15) 0.00110(15) -0.00002(14)
N1 0.0256(11) 0.0263(12) 0.0146(10) -0.0063(9) 0.0013(9) 0.0009(9)
N2 0.0190(11) 0.0165(11) 0.0212(11) -0.0007(8) -0.0006(8) 0.0025(9)
N3 0.0278(12) 0.0180(11) 0.0174(10) -0.0049(9) 0.0044(9) -0.0017(8)
N4 0.0212(11) 0.0216(11) 0.0162(10) -0.0007(9) 0.0043(8) 0.0014(8)
O1 0.0404(13) 0.0807(19) 0.0347(13) -0.0373(13) 0.0083(11) -0.0230(13)
O2 0.0252(10) 0.0243(10) 0.0252(10) -0.0009(8) 0.0088(8) 0.0034(8)
O3 0.0292(10) 0.0245(10) 0.0383(11) -0.0111(8) 0.0172(9) -0.0076(8)
O4 0.126(3) 0.0330(14) 0.0335(13) -0.0327(15) 0.0328(15) -0.0073(10)
O5 0.0471(13) 0.0243(11) 0.0415(12) -0.0047(9) 0.0189(10) -0.0060(9)
O7 0.0218(10) 0.0222(10) 0.0318(11) -0.0008(8) 0.0025(9) -0.0071(8)
C1 0.0295(15) 0.0364(16) 0.0188(13) -0.0128(12) 0.0035(11) -0.0022(12)
C2 0.0312(15) 0.0381(17) 0.0229(14) -0.0102(12) 0.0073(12) 0.0017(12)
C3 0.0356(15) 0.0282(15) 0.0224(14) -0.0001(12) 0.0102(12) 0.0032(11)
C4 0.0348(15) 0.0183(13) 0.0202(13) 0.0002(11) 0.0024(11) -0.0010(10)
C5 0.0259(13) 0.0166(12) 0.0168(12) 0.0002(10) -0.0019(10) 0.0043(10)
C6 0.0233(13) 0.0189(13) 0.0219(13) -0.0004(10) -0.0013(10) -0.0043(10)
O6 0.096(2) 0.0582(18) 0.0602(19) 0.0179(17) 0.0127(17) 0.0146(15)
C7 0.0223(13) 0.0279(14) 0.0166(12) 0.0008(11) 0.0027(10) 0.0002(10)
C8 0.0263(14) 0.0331(15) 0.0196(13) 0.0070(12) 0.0032(11) 0.0037(11)
C9 0.0333(15) 0.0234(14) 0.0233(14) 0.0078(11) 0.0078(12) 0.0060(11)
C10 0.0290(14) 0.0211(13) 0.0228(13) -0.0003(11) 0.0082(11) 0.0028(11)
C11 0.0212(13) 0.0214(13) 0.0180(12) 0.0005(10) 0.0051(10) 0.0036(10)
C12 0.0246(14) 0.0189(13) 0.0319(15) -0.0038(11) -0.0002(11) 0.0059(11)
C13 0.0181(12) 0.0187(13) 0.0241(13) -0.0025(10) -0.0017(10) 0.0003(10)
C14 0.0213(13) 0.0196(13) 0.0177(12) -0.0020(10) 0.0039(10) -0.0017(10)
C15 0.0251(13) 0.0256(14) 0.0220(13) 0.0016(11) 0.0027(11) -0.0004(11)
C16 0.0350(16) 0.0270(15) 0.0247(14) 0.0078(12) 0.0048(12) 0.0057(11)
C17 0.0456(17) 0.0182(13) 0.0268(14) 0.0030(12) 0.0150(13) 0.0036(11)
C18 0.0391(16) 0.0181(13) 0.0210(13) -0.0079(11) 0.0105(12) -0.0043(10)
C19 0.0172(12) 0.0262(14) 0.0145(12) -0.0045(10) -0.0026(10) 0.0022(10)
C20 0.0257(13) 0.0256(14) 0.0206(13) -0.0091(11) 0.0031(10) 0.0025(11)
C21 0.0308(14) 0.0252(14) 0.0175(12) -0.0114(11) 0.0033(11) -0.0024(11)
C22 0.072(2) 0.0380(19) 0.0231(15) -0.0264(17) 0.0308(17) -0.0074(13)

loop_
_atom_type_symbol
_atom_type_description
_atom_type_scat_dispersion_real
_atom_type_scat_dispersion_imag
_atom_type_scat_source
C C 0.0033 0.0016 'International Tables Vol C Tables 4.2.6.8 and 6.1.1.4'
H H 0.0000 0.0000 'International Tables Vol C Tables 4.2.6.8 and 6.1.1.4'
N N 0.0061 0.0033 'International Tables Vol C Tables 4.2.6.8 and 6.1.1.4'
O O 0.0106 0.0060 'International Tables Vol C Tables 4.2.6.8 and 6.1.1.4'
Mn Mn 0.3368 0.7283 'International Tables Vol C Tables 4.2.6.8 and 6.1.1.4'

loop_
_geom_angle_atom_site_label_1
_geom_angle_atom_site_label_2
_geom_angle_atom_site_label_3
_geom_angle_site_symmetry_1
_geom_angle_site_symmetry_3
_geom_angle
O2 Mn1 O1 . . 103.25(8)
O2 Mn1 N1 . . 163.31(8)
O1 Mn1 N1 . . 92.69(8)
O2 Mn1 N4 . . 87.23(7)
O1 Mn1 N4 . . 135.06(9)
N1 Mn1 N4 . . 84.86(8)
O2 Mn1 N3 . . 87.68(7)
O1 Mn1 N3 . . 81.04(9)
N1 Mn1 N3 . . 90.01(8)
N4 Mn1 N3 . . 143.64(8)
O2 Mn1 N2 . . 87.81(8)
O1 Mn1 N2 . . 149.58(9)
N1 Mn1 N2 . . 75.83(8)
N4 Mn1 N2 . . 72.79(7)
N3 Mn1 N2 . . 71.06(7)
O2 Mn1 O4 . . 105.27(8)
O1 Mn1 O4 . . 54.15(9)
N1 Mn1 O4 . . 87.97(8)
N4 Mn1 O4 . . 80.91(8)
N3 Mn1 O4 . . 134.95(8)
N2 Mn1 O4 . . 150.05(9)
C5 N1 C1 . . 118.1(2)
C5 N1 Mn1 . . 117.42(18)
C1 N1 Mn1 . . 124.43(18)
C12 N2 C13 . . 109.6(2)
C12 N2 C6 . . 112.7(2)
C13 N2 C6 . . 110.1(2)
C12 N2 Mn1 . . 107.15(15)
C13 N2 Mn1 . . 107.63(15)
C6 N2 Mn1 . . 109.59(15)
C14 N3 C18 . . 117.8(2)
C14 N3 Mn1 . . 116.58(17)
C18 N3 Mn1 . . 125.63(18)
C11 N4 C7 . . 117.8(2)
C11 N4 Mn1 . . 116.42(16)
C7 N4 Mn1 . . 125.77(18)
C22 O1 Mn1 . . 97.8(2)
C19 O2 Mn1 . . 137.17(17)
C22 O4 Mn1 . . 85.7(2)
H5A O5 H5B . . 109.6
H7A O7 H7B . . 103.(4)
N1 C1 C2 . . 123.5(3)
N1 C1 H1 . . 118.2
C2 C1 H1 . . 118.2
C1 C2 C3 . . 118.5(3)
C1 C2 H2 . . 120.7
C3 C2 H2 . . 120.7
C4 C3 C2 . . 118.4(3)
C4 C3 H3 . . 120.8
C2 C3 H3 . . 120.8
C3 C4 C5 . . 120.1(3)
C3 C4 H4 . . 120.0
C5 C4 H4 . . 120.0
N1 C5 C4 . . 121.4(2)
N1 C5 C6 . . 119.5(2)
C4 C5 C6 . . 119.1(2)
N2 C6 C5 . . 116.7(2)
N2 C6 H6A . . 108.1
C5 C6 H6A . . 108.1
N2 C6 H6B . . 108.1
C5 C6 H6B . . 108.1
H6A C6 H6B . . 107.3
N4 C7 C8 . . 122.9(3)
N4 C7 H7 . . 118.6
C8 C7 H7 . . 118.6
C9 C8 C7 . . 119.1(3)
C9 C8 H8 . . 120.4
C7 C8 H8 . . 120.4
C8 C9 C10 . . 118.5(3)
C8 C9 H9 . . 120.7
C10 C9 H9 . . 120.7
C9 C10 C11 . . 119.2(3)
C9 C10 H10 . . 120.4
C11 C10 H10 . . 120.4
N4 C11 C10 . . 122.4(2)
N4 C11 C12 . . 116.9(2)
C10 C11 C12 . . 120.4(2)
N2 C12 C11 . . 113.5(2)
N2 C12 H12A . . 108.9
C11 C12 H12A . . 108.9
N2 C12 H12B . . 108.9
C11 C12 H12B . . 108.9
H12A C12 H12B . . 107.7
N2 C13 C14 . . 111.5(2)
N2 C13 H13A . . 109.3
C14 C13 H13A . . 109.3
N2 C13 H13B . . 109.3
C14 C13 H13B . . 109.3
H13A C13 H13B . . 108.0
N3 C14 C15 . . 122.4(2)
N3 C14 C13 . . 115.9(2)
C15 C14 C13 . . 121.5(2)
C16 C15 C14 . . 118.9(3)
C16 C15 H15 . . 120.6
C14 C15 H15 . . 120.6
C17 C16 C15 . . 119.1(3)
C17 C16 H16 . . 120.5
C15 C16 H16 . . 120.5
C18 C17 C16 . . 118.5(3)
C18 C17 H17 . . 120.7
C16 C17 H17 . . 120.7
N3 C18 C17 . . 123.3(3)
N3 C18 H18 . . 118.4
C17 C18 H18 . . 118.4
O3 C19 O2 . . 122.7(2)
O3 C19 C20 . . 120.0(2)
O2 C19 C20 . . 117.3(2)
C19 C20 C21 . 7_557 116.4(2)
C19 C20 H20A . . 108.2
C21 C20 H20A 7_557 . 108.2
C19 C20 H20B . . 108.2
C21 C20 H20B 7_557 . 108.2
H20A C20 H20B . . 107.4
C20 C21 C22 7_557 . 109.5(2)
C20 C21 H21A 7_557 . 109.8
C22 C21 H21A . . 109.8
C20 C21 H21B 7_557 . 109.8
C22 C21 H21B . . 109.8
H21A C21 H21B . . 108.2
O4 C22 O1 . . 122.4(3)
O4 C22 C21 . . 119.5(3)
O1 C22 C21 . . 118.1(3)

loop_
_geom_bond_atom_site_label_1
_geom_bond_atom_site_label_2
_geom_bond_site_symmetry_2
_geom_bond_distance
Mn1 O2 . 2.1122(18)
Mn1 O1 . 2.249(3)
Mn1 N1 . 2.255(2)
Mn1 N4 . 2.332(2)
Mn1 N3 . 2.369(2)
Mn1 N2 . 2.383(2)
Mn1 O4 . 2.529(3)
N1 C5 . 1.341(3)
N1 C1 . 1.348(4)
N2 C12 . 1.476(3)
N2 C13 . 1.478(3)
N2 C6 . 1.482(3)
N3 C14 . 1.342(3)
N3 C18 . 1.345(3)
N4 C11 . 1.339(3)
N4 C7 . 1.347(3)
O1 C22 . 1.267(5)
O2 C19 . 1.263(3)
O3 C19 . 1.248(3)
O4 C22 . 1.231(5)
O5 H5A . 0.87
O5 H5B . 0.87
O7 H7A . 0.83(5)
O7 H7B . 0.84(4)
C1 C2 . 1.375(4)
C1 H1 . 0.95
C2 C3 . 1.387(4)
C2 H2 . 0.95
C3 C4 . 1.380(4)
C3 H3 . 0.95
C4 C5 . 1.392(4)
C4 H4 . 0.95
C5 C6 . 1.511(4)
C6 H6A . 0.99
C6 H6B . 0.99
C7 C8 . 1.383(4)
C7 H7 . 0.95
C8 C9 . 1.380(4)
C8 H8 . 0.95
C9 C10 . 1.384(4)
C9 H9 . 0.95
C10 C11 . 1.393(4)
C10 H10 . 0.95
C11 C12 . 1.511(4)
C12 H12A . 0.99
C12 H12B . 0.99
C13 C14 . 1.504(4)
C13 H13A . 0.99
C13 H13B . 0.99
C14 C15 . 1.390(4)
C15 C16 . 1.383(4)
C15 H15 . 0.95
C16 C17 . 1.383(4)
C16 H16 . 0.95
C17 C18 . 1.379(4)
C17 H17 . 0.95
C18 H18 . 0.95
C19 C20 . 1.519(4)
C20 C21 7_557 1.525(4)
C20 H20A . 0.99
C20 H20B . 0.99
C21 C20 7_557 1.525(4)
C21 C22 . 1.529(4)
C21 H21A . 0.99
C21 H21B . 0.99
